data_7226084
loop_
_publ_author_name
'Huo, Jian Zhong'
'Su, Xiu Mei'
'Wu, Xiang Xia'
'Liu, Yuan Yuan'
'Ding, Bin'

_publ_section_title
;
 Hydrothermal synthesis and characterization of a series of luminescent
 Ag(i) coordination polymers with two new multidentate
 bis-(1,2,3-triazole) ligands: structural diversity, polymorphism and
 photoluminescent sensing
;
_journal_issue 35
_journal_name_full CrystEngComm
_journal_page_first 6640
_journal_paper_doi 10.1039/C6CE01275B
_journal_volume 18
_journal_year 2016
_chemical_formula_moiety '0.5(C20 H32 Ag4 N16 O12)'
_chemical_formula_sum 'C10 H16 Ag2 N8 O6'
_chemical_formula_weight 560.05
_space_group_crystal_system monoclinic
_space_group_IT_number 14
_space_group_name_Hall '-P 2ybc'
_space_group_name_H-M_alt 'P 1 21/c 1'
_symmetry_space_group_name_Hall '-P 2ybc'
_symmetry_space_group_name_H-M 'P 1 21/c 1'
_atom_sites_solution_hydrogens geom
_audit_creation_date 2016-01-15
_audit_creation_method
;
Olex2 1.2
(compiled 2015.09.30 svn.r3233 for OlexSys, GUI svn.r5103)
;
_audit_update_record
;
2016-05-24 deposited with the CCDC.
2016-07-18 downloaded from the CCDC.
;
_cell_angle_alpha 90
_cell_angle_beta 94.618(5)
_cell_angle_gamma 90
_cell_formula_units_Z 2
_cell_length_a 5.5307(3)
_cell_length_b 13.1818(7)
_cell_length_c 12.0644(6)
_cell_measurement_reflns_used 1667
_cell_measurement_temperature 173.00(10)
_cell_measurement_theta_max 27.4540
_cell_measurement_theta_min 4.2130
_cell_volume 876.69(8)
_computing_cell_refinement 'CrysAlisPro 1.171.38.41 (Rigaku OD, 2015)'
_computing_data_collection 'CrysAlisPro 1.171.38.41 (Rigaku OD, 2015)'
_computing_data_reduction 'CrysAlisPro 1.171.38.41 (Rigaku OD, 2015)'
_computing_molecular_graphics 'Olex2 (Dolomanov et al., 2009)'
_computing_publication_material 'Olex2 (Dolomanov et al., 2009)'
_computing_structure_refinement 'ShelXL (Sheldrick, 2015)'
_computing_structure_solution 'ShelXT (Sheldrick, 2015)'
_diffrn_ambient_environment N~2~
_diffrn_ambient_temperature 173.00(10)
_diffrn_detector 'CCD plate'
_diffrn_detector_area_resol_mean 5.2740
_diffrn_detector_type AtlasS2
_diffrn_measured_fraction_theta_full 0.998
_diffrn_measured_fraction_theta_max 0.998
_diffrn_measurement_details
;
List of Runs (angles in degrees, time in seconds):

  1  \w     40.00 100.00   1.00    1.95    --   11.08 178.00-120.00   60
  2  \w    -60.00  32.00   1.00    1.95    --   11.08 -38.00  30.00   92
  3  \w      1.00  30.00   1.00    1.95    --  -11.24 -99.00   0.00   29
;
_diffrn_measurement_device 'four-circle diffractometer'
_diffrn_measurement_device_type 'SuperNova, Dual, Cu at zero, AtlasS2'
_diffrn_measurement_method '\w scans'
_diffrn_orient_matrix_type 'CrysAlisPro convention (1999,Acta A55,543-557)'
_diffrn_orient_matrix_UB_11 -0.0905301000
_diffrn_orient_matrix_UB_12 0.0380191000
_diffrn_orient_matrix_UB_13 -0.0080369000
_diffrn_orient_matrix_UB_21 -0.0106667000
_diffrn_orient_matrix_UB_22 0.0015575000
_diffrn_orient_matrix_UB_23 0.0581754000
_diffrn_orient_matrix_UB_31 0.0908622000
_diffrn_orient_matrix_UB_32 0.0380126000
_diffrn_orient_matrix_UB_33 0.0056041000
_diffrn_radiation_monochromator mirror
_diffrn_radiation_probe x-ray
_diffrn_radiation_type MoK\a
_diffrn_radiation_wavelength 0.71073
_diffrn_reflns_av_R_equivalents 0.0400
_diffrn_reflns_av_unetI/netI 0.0530
_diffrn_reflns_Laue_measured_fraction_full 0.998
_diffrn_reflns_Laue_measured_fraction_max 0.998
_diffrn_reflns_limit_h_max 6
_diffrn_reflns_limit_h_min -6
_diffrn_reflns_limit_k_max 15
_diffrn_reflns_limit_k_min -14
_diffrn_reflns_limit_l_max 14
_diffrn_reflns_limit_l_min -12
_diffrn_reflns_number 3586
_diffrn_reflns_point_group_measured_fraction_full 0.998
_diffrn_reflns_point_group_measured_fraction_max 0.998
_diffrn_reflns_theta_full 25.009
_diffrn_reflns_theta_max 25.009
_diffrn_reflns_theta_min 3.525
_diffrn_source 'micro-focus sealed X-ray tube'
_diffrn_source_type 'SuperNova (Mo) X-ray Source'
_exptl_absorpt_coefficient_mu 2.281
_exptl_absorpt_correction_T_max 1.00000
_exptl_absorpt_correction_T_min 0.57134
_exptl_absorpt_correction_type multi-scan
_exptl_absorpt_process_details
;
CrysAlisPro 1.171.38.41 (Rigaku Oxford Diffraction, 2015)
Empirical absorption correction using spherical harmonics,
 implemented in SCALE3 ABSPACK scaling algorithm.
;
_exptl_crystal_colour colourless
_exptl_crystal_colour_primary colourless
_exptl_crystal_density_diffrn 2.122
_exptl_crystal_description block
_exptl_crystal_F_000 548
_exptl_crystal_size_max 0.25
_exptl_crystal_size_mid 0.22
_exptl_crystal_size_min 0.2
_refine_diff_density_max 0.782
_refine_diff_density_min -0.742
_refine_diff_density_rms 0.129
_refine_ls_extinction_method none
_refine_ls_goodness_of_fit_ref 1.069
_refine_ls_hydrogen_treatment constr
_refine_ls_matrix_type full
_refine_ls_number_parameters 118
_refine_ls_number_reflns 1550
_refine_ls_number_restraints 0
_refine_ls_restrained_S_all 1.069
_refine_ls_R_factor_all 0.0425
_refine_ls_R_factor_gt 0.0343
_refine_ls_shift/su_max 0.000
_refine_ls_shift/su_mean 0.000
_refine_ls_structure_factor_coef Fsqd
_refine_ls_weighting_details 'w=1/[\s^2^(Fo^2^)+(0.0308P)^2^+0.0267P] where P=(Fo^2^+2Fc^2^)/3'
_refine_ls_weighting_scheme calc
_refine_ls_wR_factor_gt 0.0743
_refine_ls_wR_factor_ref 0.0806
_reflns_Friedel_coverage 0.000
_reflns_number_gt 1311
_reflns_number_total 1550
_reflns_threshold_expression 'I > 2\s(I)'
_cod_data_source_file c6ce01275b2.cif
_cod_data_source_block 5
_cod_depositor_comments 'Adding full bibliography for 7226081--7226085.cif.'
_cod_original_cell_volume 876.70(8)
_cod_database_code 7226084
_shelx_space_group_comment
;
The symmetry employed for this shelxl refinement is uniquely defined
by the following loop, which should always be used as a source of
symmetry information in preference to the above space-group names.
They are only intended as comments.
;
_reflns_odcompleteness_completeness 99.68
_reflns_odcompleteness_iscentric 1
_reflns_odcompleteness_theta 26.32
_olex2_refinement_description
;
1. Fixed Uiso
 At 1.2 times of:
  All C(H) groups, All C(H,H) groups
2.a Secondary CH2 refined with riding coordinates:
 C3(H3A,H3B), C4(H4A,H4B), C5(H5A,H5B)
2.b Aromatic/amide H refined with riding coordinates:
 C1(H1), C2(H2)
;
_shelx_shelxl_version_number 2014/7
_olex2_date_sample_data_collection 2016-01-15
_olex2_submission_special_instructions 'No special instructions were received'
_oxdiff_exptl_absorpt_empirical_details
;
Empirical correction (ABSPACK) includes:
- Absorption correction using spherical harmonics
- Frame scaling
;
_oxdiff_exptl_absorpt_empirical_full_max 1.740
_oxdiff_exptl_absorpt_empirical_full_min 0.700

loop_
_space_group_symop_operation_xyz
'x, y, z'
'-x, y+1/2, -z+1/2'
'-x, -y, -z'
'x, -y-1/2, z-1/2'

loop_
_atom_site_label
_atom_site_type_symbol
_atom_site_fract_x
_atom_site_fract_y
_atom_site_fract_z
_atom_site_U_iso_or_equiv
_atom_site_adp_type
_atom_site_occupancy
_atom_site_site_symmetry_order
_atom_site_calc_flag
_atom_site_refinement_flags_posn
Ag1 Ag 0.11313(6) 0.65907(3) 0.19037(3) 0.02763(17) Uani 1 1 d .
O1 O 0.4160(6) 0.5242(2) 0.2335(3) 0.0394(9) Uani 1 1 d .
O2 O 0.5963(6) 0.6600(2) 0.1833(3) 0.0385(10) Uani 1 1 d .
O3 O 0.7945(6) 0.5189(3) 0.1997(3) 0.0388(9) Uani 1 1 d .
N1 N 0.1492(6) 0.7653(2) 0.4335(3) 0.0217(8) Uani 1 1 d .
N2 N 0.0425(7) 0.7657(3) 0.3310(3) 0.0240(9) Uani 1 1 d .
N3 N 0.0505(8) 0.8298(3) 0.5015(3) 0.0277(9) Uani 1 1 d .
N4 N 0.6039(6) 0.5671(3) 0.2052(3) 0.0259(9) Uani 1 1 d .
C1 C -0.1335(9) 0.8338(3) 0.3324(4) 0.0303(12) Uani 1 1 d .
H1 H -0.2408 0.8518 0.2723 0.036 Uiso 1 1 calc R
C2 C -0.1304(9) 0.8733(3) 0.4374(4) 0.0269(11) Uani 1 1 d .
H2 H -0.2364 0.9222 0.4607 0.032 Uiso 1 1 calc R
C3 C 0.3392(8) 0.6938(3) 0.4720(3) 0.0244(10) Uani 1 1 d .
H3A H 0.4621 0.7291 0.5193 0.029 Uiso 1 1 calc R
H3B H 0.4157 0.6673 0.4085 0.029 Uiso 1 1 calc R
C4 C 0.2384(8) 0.6063(3) 0.5364(4) 0.0263(10) Uani 1 1 d .
H4A H 0.3705 0.5615 0.5618 0.032 Uiso 1 1 calc R
H4B H 0.1681 0.6330 0.6015 0.032 Uiso 1 1 calc R
C5 C 0.0469(9) 0.5455(3) 0.4678(4) 0.0274(11) Uani 1 1 d .
H5A H 0.1151 0.5210 0.4012 0.033 Uiso 1 1 calc R
H5B H -0.0883 0.5897 0.4449 0.033 Uiso 1 1 calc R

loop_
_atom_site_aniso_label
_atom_site_aniso_U_11
_atom_site_aniso_U_22
_atom_site_aniso_U_33
_atom_site_aniso_U_23
_atom_site_aniso_U_13
_atom_site_aniso_U_12
Ag1 0.0268(2) 0.0356(3) 0.0206(2) -0.00055(14) 0.00261(17) 0.00114(15)
O1 0.0247(19) 0.037(2) 0.057(2) 0.0054(17) 0.0101(18) -0.0063(15)
O2 0.031(2) 0.028(2) 0.056(3) 0.0090(15) 0.002(2) 0.0008(14)
O3 0.0266(19) 0.040(2) 0.051(2) -0.0002(17) 0.0084(17) 0.0104(16)
N1 0.026(2) 0.021(2) 0.0184(19) -0.0003(15) 0.0015(17) 0.0002(16)
N2 0.031(2) 0.023(2) 0.0173(19) 0.0001(15) -0.0017(17) 0.0019(17)
N3 0.036(2) 0.029(2) 0.018(2) -0.0024(16) 0.0051(19) 0.0007(18)
N4 0.024(2) 0.032(2) 0.021(2) -0.0017(17) -0.0041(17) 0.0009(18)
C1 0.037(3) 0.027(3) 0.026(3) 0.007(2) -0.002(2) 0.005(2)
C2 0.034(3) 0.023(2) 0.025(3) 0.001(2) 0.007(2) 0.005(2)
C3 0.026(3) 0.028(2) 0.020(2) -0.0024(19) 0.004(2) 0.000(2)
C4 0.031(3) 0.024(2) 0.024(2) 0.005(2) 0.001(2) 0.004(2)
C5 0.037(3) 0.022(2) 0.023(2) 0.0033(19) 0.001(2) 0.002(2)

loop_
_atom_type_symbol
_atom_type_description
_atom_type_scat_dispersion_real
_atom_type_scat_dispersion_imag
_atom_type_scat_source
C C 0.0033 0.0016 'International Tables Vol C Tables 4.2.6.8 and 6.1.1.4'
H H 0.0000 0.0000 'International Tables Vol C Tables 4.2.6.8 and 6.1.1.4'
Ag Ag -0.8971 1.1015 'International Tables Vol C Tables 4.2.6.8 and 6.1.1.4'
N N 0.0061 0.0033 'International Tables Vol C Tables 4.2.6.8 and 6.1.1.4'
O O 0.0106 0.0060 'International Tables Vol C Tables 4.2.6.8 and 6.1.1.4'

loop_
_geom_angle_atom_site_label_1
_geom_angle_atom_site_label_2
_geom_angle_atom_site_label_3
_geom_angle
_geom_angle_site_symmetry_1
_geom_angle_site_symmetry_3
O1 Ag1 O3 85.92(11) . 1_455
N2 Ag1 O1 116.40(13) . .
N2 Ag1 O3 104.72(11) . 1_455
N2 Ag1 N3 133.47(13) . 4_575
N3 Ag1 O1 107.61(13) 4_575 .
N3 Ag1 O3 92.31(13) 4_575 1_455
N4 O1 Ag1 100.4(3) . .
N4 O3 Ag1 103.0(3) . 1_655
N2 N1 N3 113.5(3) . .
N2 N1 C3 123.6(3) . .
N3 N1 C3 122.5(4) . .
N1 N2 Ag1 127.3(3) . .
C1 N2 Ag1 127.0(3) . .
C1 N2 N1 105.2(3) . .
N1 N3 Ag1 128.3(3) . 4_576
N1 N3 C2 104.0(4) . .
C2 N3 Ag1 126.4(3) . 4_576
O2 N4 O1 118.9(4) . .
O3 N4 O1 120.8(4) . .
O3 N4 O2 120.3(4) . .
N2 C1 H1 125.8 . .
N2 C1 C2 108.3(4) . .
C2 C1 H1 125.8 . .
N3 C2 C1 108.9(4) . .
N3 C2 H2 125.5 . .
C1 C2 H2 125.5 . .
N1 C3 H3A 109.3 . .
N1 C3 H3B 109.3 . .
N1 C3 C4 111.6(4) . .
H3A C3 H3B 108.0 . .
C4 C3 H3A 109.3 . .
C4 C3 H3B 109.3 . .
C3 C4 H4A 109.0 . .
C3 C4 H4B 109.0 . .
H4A C4 H4B 107.8 . .
C5 C4 C3 113.0(4) . .
C5 C4 H4A 109.0 . .
C5 C4 H4B 109.0 . .
C4 C5 C5 112.6(5) . 3_566
C4 C5 H5A 109.1 . .
C4 C5 H5B 109.1 . .
C5 C5 H5A 109.1 3_566 .
C5 C5 H5B 109.1 3_566 .
H5A C5 H5B 107.8 . .

loop_
_geom_bond_atom_site_label_1
_geom_bond_atom_site_label_2
_geom_bond_distance
_geom_bond_site_symmetry_2
Ag1 O1 2.469(3) .
Ag1 O3 2.561(3) 1_455
Ag1 N2 2.261(3) .
Ag1 N3 2.282(4) 4_575
O1 N4 1.255(4) .
O2 N4 1.253(5) .
O3 Ag1 2.561(3) 1_655
O3 N4 1.237(5) .
N1 N2 1.327(5) .
N1 N3 1.329(5) .
N1 C3 1.459(5) .
N2 C1 1.326(6) .
N3 Ag1 2.282(4) 4_576
N3 C2 1.342(6) .
C1 H1 0.9300 .
C1 C2 1.368(7) .
C2 H2 0.9300 .
C3 H3A 0.9700 .
C3 H3B 0.9700 .
C3 C4 1.522(6) .
C4 H4A 0.9700 .
C4 H4B 0.9700 .
C4 C5 1.519(7) .
C5 C5 1.543(8) 3_566
C5 H5A 0.9700 .
C5 H5B 0.9700 .

loop_
_geom_torsion_atom_site_label_1
_geom_torsion_atom_site_label_2
_geom_torsion_atom_site_label_3
_geom_torsion_atom_site_label_4
_geom_torsion
_geom_torsion_site_symmetry_1
_geom_torsion_site_symmetry_4
Ag1 O1 N4 O2 10.5(4) . .
Ag1 O1 N4 O3 -170.0(3) . .
Ag1 O3 N4 O1 -165.3(3) 1_655 .
Ag1 O3 N4 O2 14.1(4) 1_655 .
Ag1 N2 C1 C2 172.5(3) . .
Ag1 N3 C2 C1 -168.6(3) 4_576 .
N1 N2 C1 C2 -0.4(5) . .
N1 N3 C2 C1 -0.4(5) . .
N1 C3 C4 C5 60.0(5) . .
N2 N1 N3 Ag1 168.0(3) . 4_576
N2 N1 N3 C2 0.2(5) . .
N2 N1 C3 C4 -99.0(4) . .
N2 C1 C2 N3 0.5(5) . .
N3 N1 N2 Ag1 -172.7(2) . .
N3 N1 N2 C1 0.1(5) . .
N3 N1 C3 C4 74.2(5) . .
C3 N1 N2 Ag1 1.0(5) . .
C3 N1 N2 C1 173.9(4) . .
C3 N1 N3 Ag1 -5.8(5) . 4_576
C3 N1 N3 C2 -173.6(4) . .
C3 C4 C5 C5 177.7(4) . 3_566
